data_1570631
loop_
_publ_author_name
'Obieta, Maria'
'Urgoitia, Garazi'
'Herrero, Mar\'ia Teresa'
'SanMartin, Raul'

_publ_section_title
;
 Efficient iron-catalyzed direct acylation of amines with carboxylic acids
 and esters under oxygenated conditions
;
_journal_issue 2
_journal_name_full 'Catalysis Science &amp; Technology'
_journal_page_first 478
_journal_page_last 488
_journal_paper_doi 10.1039/D3CY01429K
_journal_volume 14
_journal_year 2024
_chemical_absolute_configuration ad
_chemical_formula_moiety 'C17 H19 N O2'
_chemical_formula_sum 'C17 H19 N O2'
_chemical_formula_weight 269.33
_space_group_IT_number 4
_space_group_name_Hall 'P 2yb'
_space_group_name_H-M_alt 'P 1 21 1'
_symmetry_cell_setting monoclinic
_symmetry_Int_Tables_number 4
_symmetry_space_group_name_Hall 'P 2yb'
_symmetry_space_group_name_H-M 'P 1 21 1'
_atom_sites_solution_hydrogens mixed
_audit_creation_date 2023-07-13T13:43:43-00:00
_audit_creation_method 'WinGX routine CIF_UPDATE'
_audit_update_record
;
2023-08-23 deposited with the CCDC.	2023-12-18 downloaded from the CCDC.
;
_cell_angle_alpha 90
_cell_angle_beta 95.144(2)
_cell_angle_gamma 90
_cell_formula_units_Z 8
_cell_length_a 5.40420(10)
_cell_length_b 22.6075(4)
_cell_length_c 23.7568(4)
_cell_measurement_reflns_used 26127
_cell_measurement_temperature 170.00(10)
_cell_measurement_theta_max 73.278
_cell_measurement_theta_min 2.639
_cell_volume 2890.81(9)
_computing_cell_refinement 'CrysAlisPro 1.171.41.93a (Rigaku OD, 2020)'
_computing_data_collection 'CrysAlisPro 1.171.41.93a (Rigaku OD, 2020)'
_computing_data_reduction 'CrysAlisPro 1.171.41.93a (Rigaku OD, 2020)'
_computing_molecular_graphics 'Olex2 (Dolomanov et al., 2009)'
_computing_publication_material 'Olex2 (Dolomanov et al., 2009)'
_computing_structure_refinement 'ShelXL (Sheldrick, 2015)'
_diffrn_ambient_environment N~2~
_diffrn_ambient_temperature 170.00(10)
_diffrn_detector 'Hybrid Pixel Array Detector'
_diffrn_detector_area_resol_mean 10
_diffrn_detector_type HyPix
_diffrn_measured_fraction_theta_full 0.999
_diffrn_measured_fraction_theta_max 0.999
_diffrn_measurement_details
;
List of Runs (angles in degrees, time in seconds):

  # Type    Start    End  Width  t~exp~   \w     \q     \k     \f   Frames
#--------------------------------------------------------------------------
  1  \w   -109.00 -84.00   0.50    3.00    --  -36.99-148.00 139.00   50
  2  \w    -85.00 -27.00   0.50    3.00    --  -36.99 125.00  22.00  116
  3  \w    -64.00 -39.00   0.50    3.00    --  -36.99 148.00-172.00   50
  4  \w     56.00  81.00   0.50    3.00    --   36.99-148.00 139.00   50
  5  \w     41.00  94.00   0.50    3.00    --   36.99-125.00 -55.00  106
  6  \w    102.00 129.00   0.50   12.00    --  111.20 125.00  22.00   54
  7  \w     99.00 124.00   0.50   12.00    --  111.20 148.00-172.00   50
  8  \w     66.00 129.00   0.50   12.00    --  111.20-148.00 139.00  126
  9  \w     72.00 108.00   0.50   12.00    --  111.20-125.00 -55.00   72
 10  \w    -63.00   0.00   0.50    3.00    --  -36.99 -77.00-150.00  126
 11  \w   -114.00 -60.00   0.50    3.00    --  -36.99 -57.00  30.00  108
 12  \w   -111.00  52.00   0.50    3.00    --  -36.99  19.00 -30.00  326
 13  \w   -113.00 -11.00   0.50    3.00    --  -36.99 -57.00 120.00  204
 14  \w    -78.00 -42.00   0.50    3.00    --  -36.99-178.00  60.00   72
 15  \w   -124.00 -93.00   0.50    3.00    --  -36.99-178.00  60.00   62
 16  \w   -110.00 -74.00   0.50    3.00    --  -36.99 -77.00-150.00   72
 17  \w    -46.00 -12.00   0.50    3.00    --   36.99 -38.00  90.00   68
 18  \w     22.00  51.00   0.50    3.00    --   36.99 -38.00  90.00   58
 19  \w    100.00 125.00   0.50    3.00    --   36.99-178.00 -90.00   50
 20  \w     75.00 123.00   0.50    3.00    --   36.99 178.00 150.00   96
 21  \w     63.00  89.00   0.50    3.00    --   36.99-178.00 -90.00   52
 22  \w     53.00  79.00   0.50   12.00    --  111.20-112.00  30.00   52
 23  \w     66.00  92.00   0.50   12.00    --  111.20 178.00 -60.00   52
 24  \w     43.00  70.00   0.50   12.00    --  111.20 -61.00  90.00   54
 25  \w     64.00 146.00   0.50   12.00    --  111.20 178.00 150.00  164
 26  \w     67.00 112.00   0.50   12.00    --  111.20 178.00-120.00   90
 27  \w     30.00  55.00   0.50   12.00    --  111.20 -45.00  60.00   50
 28  \w     43.00  69.00   0.50   12.00    --  111.20-112.00 -60.00   52
 29  \w     27.00 176.00   0.50   12.00    --  111.20  15.00 -60.00  298
 30  \w     84.00 137.00   0.50   12.00    --  111.20  45.00-180.00  106
 31  \w     79.00 106.00   0.50   12.00    --  111.20-112.00 -60.00   54
 32  \w     75.00 103.00   0.50   12.00    --  111.20 -45.00 -60.00   56
 33  \w    112.00 153.00   0.50   12.00    --  111.20 112.00  60.00   82
 34  \w     38.00 102.00   0.50   12.00    --  111.20 -95.00 120.00  128
 35  \w     34.00  71.00   0.50   12.00    --  111.20 -45.00 -60.00   74
 36  \w     85.00 142.00   0.50   12.00    --  111.20 -61.00-180.00  114
 37  \w    105.00 172.00   0.50   12.00    --  111.20  61.00-120.00  134
 38  \w    104.00 144.00   0.50   12.00    --  111.20 178.00 -60.00   80
 39  \w     35.00 149.00   0.50   12.00    --  111.20 -77.00-120.00  228
 40  \w     42.00  75.00   0.50   12.00    --  111.20 -61.00-180.00   66
 41  \w     81.00 107.00   0.50   12.00    --  111.20 -61.00  90.00   52
 42  \w     82.00 137.00   0.50   12.00    --  111.20 -45.00  60.00  110
 43  \w    137.00 176.00   0.50   12.00    --  111.20  61.00 120.00   78
 44  \w    103.00 129.00   0.50   12.00    --  111.20 112.00 -60.00   52
 45  \w     82.00 134.00   0.50   12.00    --  111.20  61.00 120.00  104
 46  \w    -84.00 -43.00   0.50    3.00    --  -36.99 178.00-120.00   82
 47  \w     89.00 114.00   0.50    3.00    --   36.99  57.00  30.00   50
 48  \w     65.00  90.00   0.50    3.00    --   36.99 178.00  30.00   50
 49  \w     29.00  55.00   0.50    3.00    --   36.99  57.00  30.00   52
 50  \w    105.00 131.00   0.50   12.00    --  111.20  61.00   0.00   52
 51  \w    112.00 138.00   0.50   12.00    --  111.20 112.00  30.00   52
 52  \w    131.00 161.00   0.50   12.00    --  111.20 112.00 120.00   60
 53  \w    153.00 178.00   0.50   12.00    --  111.20  61.00   0.00   50
 54  \w     93.00 119.00   0.50   12.00    --  111.20  77.00 -60.00   52
 55  \w   -116.00   1.00   0.50    3.00    --  -36.99 -77.00-120.00  234
 56  \w   -116.00   1.00   0.50    3.00    --  -36.99 -77.00  90.00  234
 57  \w   -126.00 -41.00   0.50    3.00    --  -36.99-178.00 -90.00  170
 58  \w   -116.00   1.00   0.50    3.00    --  -36.99 -77.00   0.00  234
 59  \w   -116.00   1.00   0.50    3.00    --  -36.99 -77.00 120.00  234
 60  \w   -116.00   1.00   0.50    3.00    --  -36.99 -77.00  60.00  234
 61  \w   -114.00  -7.00   0.50    3.00    --  -36.99 -57.00-120.00  214
 62  \w   -116.00   1.00   0.50    3.00    --  -36.99 -77.00 -60.00  234
 63  \w   -120.00   1.00   0.50    3.00    --  -36.99 -38.00   0.00  242
 64  \w   -116.00   1.00   0.50    3.00    --  -36.99 -77.00 -30.00  234
 65  \w   -120.00   1.00   0.50    3.00    --  -36.99 -38.00  60.00  242
 66  \w   -116.00   1.00   0.50    3.00    --  -36.99 -77.00  30.00  234
 67  \w     63.00 125.00   0.50    3.00    --   36.99 178.00  60.00  124
 68  \w     63.00 125.00   0.50    3.00    --   36.99 178.00-120.00  124
 69  \w     59.00 178.00   0.50   12.00    --  111.20  30.00  60.00  238
 70  \w     59.00 115.00   0.50   12.00    --  111.20  30.00 -60.00  112
 71  \w     79.00 178.00   0.50   12.00    --  111.20  61.00 150.00  198
 72  \w     59.00 178.00   0.50   12.00    --  111.20  30.00   0.00  238
 73  \w     59.00 178.00   0.50   12.00    --  111.20  30.00 120.00  238
;
_diffrn_measurement_device 'four-circle diffractometer'
_diffrn_measurement_device_type 'SuperNova, Dual, Cu at home/near, HyPix'
_diffrn_measurement_method '\w scans'
_diffrn_orient_matrix_type 'CrysAlisPro convention (1999,Acta A55,543-557)'
_diffrn_orient_matrix_UB_11 -0.0088143
_diffrn_orient_matrix_UB_12 -0.0650537
_diffrn_orient_matrix_UB_13 0.0190709
_diffrn_orient_matrix_UB_21 0.0346755
_diffrn_orient_matrix_UB_22 0.019849
_diffrn_orient_matrix_UB_23 0.0622701
_diffrn_orient_matrix_UB_31 -0.2838119
_diffrn_orient_matrix_UB_32 0.0044287
_diffrn_orient_matrix_UB_33 0.0011155
_diffrn_radiation_monochromator mirror
_diffrn_radiation_probe x-ray
_diffrn_radiation_type CuK\a
_diffrn_radiation_wavelength 1.54184
_diffrn_reflns_av_R_equivalents 0.0974
_diffrn_reflns_av_unetI/netI 0.0928
_diffrn_reflns_Laue_measured_fraction_full 0.999
_diffrn_reflns_Laue_measured_fraction_max 0.999
_diffrn_reflns_limit_h_max 4
_diffrn_reflns_limit_h_min -6
_diffrn_reflns_limit_k_max 27
_diffrn_reflns_limit_k_min -27
_diffrn_reflns_limit_l_max 28
_diffrn_reflns_limit_l_min -28
_diffrn_reflns_number 51265
_diffrn_reflns_point_group_measured_fraction_full 0.997
_diffrn_reflns_point_group_measured_fraction_max 0.996
_diffrn_reflns_theta_full 67.684
_diffrn_reflns_theta_max 68.994
_diffrn_reflns_theta_min 2.703
_diffrn_source 'micro-focus sealed X-ray tube'
_diffrn_source_current 0.8
_diffrn_source_power 0.04
_diffrn_source_type 'SuperNova (Cu) X-ray Source'
_diffrn_source_voltage 50
_exptl_absorpt_coefficient_mu 0.643
_exptl_absorpt_correction_T_max 0.942
_exptl_absorpt_correction_T_min 0.803
_exptl_absorpt_correction_type analytical
_exptl_absorpt_process_details
;
        CrysAlisPro 1.171.41.93a (Rigaku Oxford Diffraction, 2020)
Analytical numeric absorption correction using a multifaceted crystal
        model based on expressions derived by R.C. Clark & J.S. Reid.
        (Clark, R. C. & Reid, J. S. (1995). Acta Cryst. A51, 887-897)
        Empirical absorption correction using spherical harmonics,
        implemented in SCALE3 ABSPACK scaling algorithm.
;
_exptl_crystal_colour colourless
_exptl_crystal_density_diffrn 1.238
_exptl_crystal_description plate
_exptl_crystal_F_000 1152
_exptl_crystal_size_max 0.592
_exptl_crystal_size_mid 0.105
_exptl_crystal_size_min 0.1
_refine_diff_density_max 0.478
_refine_diff_density_min -0.303
_refine_diff_density_rms 0.048
_refine_ls_abs_structure_details
;
 Flack x determined using 1414 quotients [(I+)-(I-)]/[(I+)+(I-)]
 (Parsons, Flack and Wagner, Acta Cryst. B69 (2013) 249-259).
 The Friedel pair coverage of the experiment is almost complete 
 (99%). Analysis of the absolute structure using likelihood methods
 (Hooft, Straver & Spek, 2008) was performed using PLATON
 (Spek, 2009). The resulting value was y=-0.02(10)
;
_refine_ls_abs_structure_Flack 0.03(15)
_refine_ls_extinction_method none
_refine_ls_goodness_of_fit_ref 1.131
_refine_ls_hydrogen_treatment mixed
_refine_ls_matrix_type full
_refine_ls_number_parameters 807
_refine_ls_number_reflns 10736
_refine_ls_number_restraints 98
_refine_ls_restrained_S_all 1.13
_refine_ls_R_factor_all 0.0704
_refine_ls_R_factor_gt 0.0601
_refine_ls_shift/su_max 0
_refine_ls_shift/su_mean 0
_refine_ls_structure_factor_coef Fsqd
_refine_ls_weighting_details 'w=1/[\s^2^(Fo^2^)+(0.0996P)^2^+0.2720P] where P=(Fo^2^+2Fc^2^)/3'
_refine_ls_weighting_scheme calc
_refine_ls_wR_factor_gt 0.1633
_refine_ls_wR_factor_ref 0.1738
_reflns_Friedel_coverage 0.939
_reflns_Friedel_fraction_full 0.994
_reflns_Friedel_fraction_max 0.992
_reflns_number_gt 9216
_reflns_number_total 10736
_reflns_threshold_expression 'I > 2\s(I)'
_cod_data_source_file d3cy01429k2.cif
_cod_data_source_block b20230143_o342m2remducu
_cod_depositor_comments 'Adding full bibliography for 1570630--1570631.cif.'
_cod_database_code 1570631

loop_
_symmetry_equiv_pos_as_xyz
'x, y, z'
'-x, y+1/2, -z'

loop_
_atom_site_label
_atom_site_type_symbol
_atom_site_fract_x
_atom_site_fract_y
_atom_site_fract_z
_atom_site_U_iso_or_equiv
_atom_site_adp_type
_atom_site_occupancy
_atom_site_site_symmetry_order
_atom_site_calc_flag
_atom_site_refinement_flags_posn
_atom_site_refinement_flags_adp
_atom_site_refinement_flags_occupancy
_atom_site_disorder_assembly
_atom_site_disorder_group
O1A O -0.1556(6) 0.33358(13) 0.55948(14) 0.0444(7) Uani 1 1 d . . . . .
O2A O 0.3213(6) 0.25085(12) 0.50359(12) 0.0391(7) Uani 1 1 d . . . . .
N1A N 0.2644(7) 0.34136(14) 0.57655(14) 0.0344(8) Uani 1 1 d . . . . .
H1A H 0.408515 0.323561 0.575022 0.041 Uiso 1 1 calc R . . . .
C1A C 0.0534(8) 0.31355(16) 0.55588(17) 0.0332(9) Uani 1 1 d . . . . .
C2A C 0.0930(8) 0.25349(16) 0.52771(17) 0.0338(8) Uani 1 1 d . . . . .
H2A H -0.044021 0.247323 0.497092 0.041 Uiso 1 1 calc R . . . .
C3A C 0.0845(8) 0.20373(16) 0.57024(16) 0.0337(9) Uani 1 1 d . . . . .
C4A C -0.1074(8) 0.20138(19) 0.60593(18) 0.0388(9) Uani 1 1 d . . . . .
H4A H -0.23569 0.230238 0.602877 0.047 Uiso 1 1 calc R . . . .
C5A C -0.1091(10) 0.1566(2) 0.6459(2) 0.0456(11) Uani 1 1 d . . . . .
H5A H -0.237765 0.155473 0.670592 0.055 Uiso 1 1 calc R . . . .
C6A C 0.0731(10) 0.1136(2) 0.6502(2) 0.0452(11) Uani 1 1 d . . . . .
H6A H 0.06899 0.082957 0.677507 0.054 Uiso 1 1 calc R . . . .
C7A C 0.2611(9) 0.11550(19) 0.6146(2) 0.0430(10) Uani 1 1 d . . . . .
H7A H 0.388334 0.086387 0.617697 0.052 Uiso 1 1 calc R . . . .
C8A C 0.2646(9) 0.16003(18) 0.57427(18) 0.0376(9) Uani 1 1 d . . . . .
H8A H 0.391991 0.160431 0.549201 0.045 Uiso 1 1 calc R . . . .
C9A C 0.2566(8) 0.40067(17) 0.60143(17) 0.0348(9) Uani 1 1 d . . . . .
H9A H 0.104919 0.403274 0.622523 0.042 Uiso 1 1 calc R . . . .
C10A C 0.2385(8) 0.44821(17) 0.55608(17) 0.0340(9) Uani 1 1 d . . . . .
C11A C 0.4141(9) 0.45133(18) 0.51662(19) 0.0383(9) Uani 1 1 d . . . . .
H11A H 0.544257 0.423013 0.517561 0.046 Uiso 1 1 calc R . . . .
C12A C 0.3996(9) 0.49543(19) 0.47611(19) 0.0423(10) Uani 1 1 d . . . . .
H12A H 0.520623 0.497202 0.449518 0.051 Uiso 1 1 calc R . . . .
C13A C 0.2118(9) 0.53685(19) 0.47385(19) 0.0411(10) Uani 1 1 d . . . . .
H13A H 0.203487 0.567138 0.446022 0.049 Uiso 1 1 calc R . . . .
C14A C 0.0351(9) 0.53384(19) 0.51265(19) 0.0398(10) Uani 1 1 d . . . . .
H14A H -0.095905 0.56195 0.511382 0.048 Uiso 1 1 calc R . . . .
C15A C 0.0504(9) 0.48956(18) 0.55340(18) 0.0370(9) Uani 1 1 d . . . . .
H15A H -0.071077 0.487766 0.579888 0.044 Uiso 1 1 calc R . . . .
C16A C 0.4840(10) 0.4093(2) 0.6437(2) 0.0469(11) Uani 1 1 d . . . . .
H16G H 0.47916 0.380656 0.674568 0.07 Uiso 1 1 calc GR . . . .
H16H H 0.483336 0.449518 0.659078 0.07 Uiso 1 1 calc GR . . . .
H16I H 0.635402 0.403231 0.624621 0.07 Uiso 1 1 calc GR . . . .
C17A C 0.3197(11) 0.2847(2) 0.45235(18) 0.0489(12) Uani 1 1 d . . . . .
H17D H 0.19729 0.267936 0.4238 0.073 Uiso 1 1 calc GR . . . .
H17E H 0.484926 0.283321 0.438417 0.073 Uiso 1 1 calc GR . . . .
H17F H 0.275929 0.325797 0.459879 0.073 Uiso 1 1 calc GR . . . .
O1B O 0.2209(6) 0.32886(14) 0.31786(13) 0.0419(7) Uani 1 1 d . . . . .
O2B O 0.6911(7) 0.25511(14) 0.25303(14) 0.0485(8) Uani 1 1 d . . . . .
N1B N 0.6397(8) 0.34055(15) 0.32690(16) 0.0406(9) Uani 1 1 d . . . . .
H1B H 0.784378 0.324322 0.322114 0.049 Uiso 1 1 calc R . . . .
C1B C 0.4314(9) 0.31192(18) 0.30986(17) 0.0388(10) Uani 1 1 d . . . . .
C2B C 0.4724(9) 0.25188(17) 0.27991(17) 0.0355(9) Uani 1 1 d . . . . .
H2B H 0.33053 0.245278 0.250577 0.043 Uiso 1 1 calc R . . . .
C3B C 0.4748(8) 0.20216(16) 0.32267(16) 0.0318(8) Uani 1 1 d . . . . .
C4B C 0.6787(9) 0.19625(18) 0.36307(18) 0.0380(9) Uani 1 1 d . . . . .
H4B H 0.816611 0.222215 0.362335 0.046 Uiso 1 1 calc R . . . .
C5B C 0.6799(10) 0.15274(19) 0.40400(19) 0.0427(10) Uani 1 1 d . . . . .
H5B H 0.818325 0.149255 0.431403 0.051 Uiso 1 1 calc R . . . .
C6B C 0.4822(10) 0.11433(19) 0.40549(19) 0.0440(11) Uani 1 1 d . . . . .
H6B H 0.484616 0.084338 0.433544 0.053 Uiso 1 1 calc R . . . .
C7B C 0.2806(9) 0.1199(2) 0.3657(2) 0.0467(11) Uani 1 1 d . . . . .
H7B H 0.143821 0.093625 0.366486 0.056 Uiso 1 1 calc R . . . .
C8B C 0.2767(10) 0.16398(19) 0.32449(19) 0.0416(10) Uani 1 1 d . . . . .
H8B H 0.136744 0.167678 0.297516 0.05 Uiso 1 1 calc R . . . .
C9B C 0.6306(9) 0.39897(17) 0.35361(17) 0.0366(9) Uani 1 1 d . . . . .
H9B H 0.475768 0.401265 0.373608 0.044 Uiso 1 1 calc R . . . .
C10B C 0.6203(8) 0.44729(16) 0.30907(17) 0.0335(9) Uani 1 1 d . . . . .
C11B C 0.8019(9) 0.44966(18) 0.27066(18) 0.0373(9) Uani 1 1 d . . . . .
H11B H 0.93451 0.421924 0.273162 0.045 Uiso 1 1 calc R . . . .
C12B C 0.7872(10) 0.4926(2) 0.22909(19) 0.0434(10) Uani 1 1 d . . . . .
H12B H 0.909643 0.493977 0.202807 0.052 Uiso 1 1 calc R . . . .
C13B C 0.5965(9) 0.53348(19) 0.2253(2) 0.0436(10) Uani 1 1 d . . . . .
H13B H 0.587516 0.562591 0.196365 0.052 Uiso 1 1 calc R . . . .
C14B C 0.4181(9) 0.53205(19) 0.2638(2) 0.0426(10) Uani 1 1 d . . . . .
H14B H 0.287824 0.560384 0.261672 0.051 Uiso 1 1 calc R . . . .
C15B C 0.4321(9) 0.48860(17) 0.30559(18) 0.0369(9) Uani 1 1 d . . . . .
H15B H 0.3102 0.48745 0.332014 0.044 Uiso 1 1 calc R . . . .
C16B C 0.8575(10) 0.4052(2) 0.3982(2) 0.0482(11) Uani 1 1 d . . . . .
H16J H 0.857701 0.444767 0.415071 0.072 Uiso 1 1 calc GR . . . .
H16K H 1.011123 0.399404 0.379912 0.072 Uiso 1 1 calc GR . . . .
H16L H 0.846775 0.375353 0.427819 0.072 Uiso 1 1 calc GR . . . .
C17B C 0.7006(12) 0.2112(2) 0.2118(2) 0.0540(13) Uani 1 1 d . . . . .
H17G H 0.566743 0.217669 0.181739 0.081 Uiso 1 1 calc GR . . . .
H17H H 0.680356 0.172288 0.228892 0.081 Uiso 1 1 calc GR . . . .
H17I H 0.861314 0.212968 0.195727 0.081 Uiso 1 1 calc GR . . . .
O1C O 0.5056(6) 0.17505(13) 0.05647(14) 0.0425(7) Uani 1 1 d . . . . .
O2C O -0.0273(6) 0.26267(14) 0.01029(12) 0.0422(7) Uani 1 1 d . . . . .
N1C N 0.0943(7) 0.15910(14) 0.06340(14) 0.0353(8) Uani 1 1 d . . . . .
H1C H -0.056129 0.174027 0.05725 0.042 Uiso 1 1 calc R . . . .
C1C C 0.2897(8) 0.19183(17) 0.05119(16) 0.0340(9) Uani 1 1 d . . . . .
C2C C 0.2264(8) 0.25539(17) 0.03124(17) 0.0330(8) Uani 1 1 d . . . . .
H2C H 0.334355 0.266271 0.000781 0.04 Uiso 1 1 calc R . . . .
C3C C 0.2767(8) 0.29767(16) 0.08007(16) 0.0319(8) Uani 1 1 d . . . . .
C4C C 0.4821(9) 0.33386(18) 0.08490(19) 0.0397(10) Uani 1 1 d . . . . .
H4C H 0.598935 0.332012 0.057356 0.048 Uiso 1 1 calc R . . . .
C5C C 0.5195(10) 0.3730(2) 0.1298(2) 0.0468(11) Uani 1 1 d . . . . .
H5C H 0.660224 0.398397 0.132406 0.056 Uiso 1 1 calc R . . . .
C6C C 0.3535(10) 0.3755(2) 0.17070(19) 0.0467(11) Uani 1 1 d . . . . .
H6C H 0.380167 0.40245 0.201312 0.056 Uiso 1 1 calc R . . . .
C7C C 0.1496(9) 0.3389(2) 0.16705(18) 0.0429(10) Uani 1 1 d . . . . .
H7C H 0.036271 0.34 0.195385 0.051 Uiso 1 1 calc R . . . .
C8C C 0.1102(9) 0.30017(18) 0.12173(17) 0.0367(9) Uani 1 1 d . . . . .
H8C H -0.031567 0.275129 0.119011 0.044 Uiso 1 1 calc R . . . .
C9C C 0.1241(9) 0.09912(16) 0.08672(17) 0.0351(9) Uani 1 1 d . . . . .
H9C H 0.303589 0.093584 0.099934 0.042 Uiso 1 1 calc R . . . .
C10C C 0.0541(8) 0.05222(17) 0.04248(17) 0.0340(9) Uani 1 1 d . . . . .
C11C C 0.2137(10) 0.0055(2) 0.0353(2) 0.0464(11) Uani 1 1 d . . . . .
H11C H 0.367245 0.003179 0.057971 0.056 Uiso 1 1 calc R . . . .
C12C C 0.1519(12) -0.0380(2) -0.0047(2) 0.0550(13) Uani 1 1 d . . . . .
H12C H 0.263507 -0.069711 -0.009281 0.066 Uiso 1 1 calc R . . . .
C13C C -0.0716(11) -0.0353(2) -0.0381(2) 0.0542(13) Uani 1 1 d . . . . .
H13C H -0.113947 -0.065083 -0.065485 0.065 Uiso 1 1 calc R . . . .
C14C C -0.2310(10) 0.0107(2) -0.0311(2) 0.0517(12) Uani 1 1 d . . . . .
H14C H -0.383518 0.012942 -0.054282 0.062 Uiso 1 1 calc R . . . .
C15C C -0.1731(9) 0.0539(2) 0.0091(2) 0.0417(10) Uani 1 1 d . . . . .
H15C H -0.287837 0.084892 0.014089 0.05 Uiso 1 1 calc R . . . .
C16C C -0.0246(10) 0.0929(2) 0.13784(18) 0.0451(11) Uani 1 1 d . . . . .
H16M H 0.045677 0.118952 0.168154 0.068 Uiso 1 1 calc GR . . . .
H16N H -0.017362 0.051811 0.151008 0.068 Uiso 1 1 calc GR . . . .
H16O H -0.197904 0.103963 0.127286 0.068 Uiso 1 1 calc GR . . . .
C17C C -0.0813(13) 0.2428(3) -0.0446(2) 0.0624(15) Uani 1 1 d . . . . .
H17J H 0.014403 0.265666 -0.07015 0.094 Uiso 1 1 calc GR . . . .
H17K H -0.259195 0.247745 -0.055617 0.094 Uiso 1 1 calc GR . . . .
H17L H -0.037314 0.20084 -0.046816 0.094 Uiso 1 1 calc GR . . . .
O1D O 1.1187(17) 0.8347(5) 0.1875(4) 0.061(2) Uani 0.508(10) 1 d . U P A 2
O1E O 1.1404(16) 0.8000(5) 0.1913(3) 0.052(2) Uani 0.492(10) 1 d . U P A 1
O2D O 0.5520(16) 0.8954(3) 0.1293(3) 0.055(2) Uani 0.508(10) 1 d . U P A 2
O2E O 0.5864(14) 0.7407(3) 0.2423(4) 0.045(2) Uani 0.492(10) 1 d . U P A 1
N1D N 0.7283(19) 0.8095(4) 0.2047(4) 0.042(2) Uani 0.508(10) 1 d . U P A 2
H1D H 0.572376 0.821044 0.203767 0.05 Uiso 0.508(10) 1 calc R . P A 2
N1E N 0.738(2) 0.8308(5) 0.1807(5) 0.043(2) Uani 0.492(10) 1 d D U P A 1
C0AA C 0.9191(19) 0.7934(4) 0.1972(3) 0.039(2) Uani 0.492(10) 1 d . U P A 1
C1D C 0.892(2) 0.8454(4) 0.1841(4) 0.042(3) Uani 0.508(10) 1 d . U P A 2
C2D C 0.791(4) 0.8881(7) 0.1544(9) 0.040(4) Uani 0.508(10) 1 d . U P A 2
H2D H 0.90835 0.899359 0.125869 0.048 Uiso 0.508(10) 1 calc R . P A 2
C2E C 0.824(4) 0.7353(8) 0.2254(10) 0.041(4) Uani 0.492(10) 1 d . U P A 1
H2E H 0.944054 0.7216 0.257166 0.05 Uiso 0.492(10) 1 calc R . P A 1
C3D C 0.7722(10) 0.9454(2) 0.1977(2) 0.0495(12) Uani 1 1 d . . . . .
C4D C 0.9669(11) 0.9544(2) 0.2397(2) 0.0528(13) Uani 1 1 d . . . . .
H4D H 1.106803 0.928761 0.241995 0.063 Uiso 1 1 calc R . . . .
C5D C 0.9569(11) 1.0006(2) 0.2781(2) 0.0544(13) Uani 1 1 d . . . . .
H5D H 1.090029 1.006224 0.3065 0.065 Uiso 1 1 calc R . . . .
C6D C 0.7563(11) 1.0383(2) 0.2753(2) 0.0561(13) Uani 1 1 d . . . . .
H6D H 0.751233 1.07002 0.301342 0.067 Uiso 1 1 calc R . . . .
C7D C 0.5621(11) 1.0295(3) 0.2341(2) 0.0576(13) Uani 1 1 d . . . . .
H7D H 0.422179 1.055134 0.232116 0.069 Uiso 1 1 calc R . . . .
C8D C 0.5709(11) 0.9835(2) 0.1957(2) 0.0566(13) Uani 1 1 d . . . . .
H8D H 0.436586 0.978025 0.167576 0.068 Uiso 1 1 calc R . . . .
C9D C 0.794(5) 0.7533(7) 0.2284(11) 0.050(5) Uani 0.508(10) 1 d . U P A 2
H9D H 0.963307 0.75741 0.248731 0.061 Uiso 0.508(10) 1 calc R . P A 2
C9E C 0.796(5) 0.9041(8) 0.1571(11) 0.046(5) Uani 0.492(10) 1 d . U P A 1
H9E H 0.973765 0.905014 0.148619 0.055 Uiso 0.492(10) 1 calc R . P A 1
H1E H 0.577(5) 0.829(6) 0.183(5) 0.055 Uiso 0.492(10) 1 d DR . P A 1
C10D C 0.8073(10) 0.6964(3) 0.1825(2) 0.0532(13) Uani 1 1 d . . . . .
C11D C 0.6048(10) 0.6907(2) 0.1422(2) 0.0512(12) Uani 1 1 d . . . . .
H11D H 0.467927 0.716996 0.142814 0.061 Uiso 1 1 calc R . . . .
C12D C 0.6017(11) 0.6470(3) 0.1012(2) 0.0561(13) Uani 1 1 d . . . . .
H12D H 0.462922 0.643396 0.07391 0.067 Uiso 1 1 calc R . . . .
C13D C 0.8015(11) 0.6084(3) 0.1000(3) 0.0606(14) Uani 1 1 d . . . . .
H13D H 0.799503 0.57846 0.071926 0.073 Uiso 1 1 calc R . . . .
C14D C 1.0040(12) 0.6137(3) 0.1401(3) 0.0655(16) Uani 1 1 d . . . . .
H14D H 1.140812 0.5874 0.139477 0.079 Uiso 1 1 calc R . . . .
C15D C 1.0055(11) 0.6578(3) 0.1811(2) 0.0663(17) Uani 1 1 d . . . . .
H15D H 1.144164 0.661467 0.208419 0.08 Uiso 1 1 calc R . . . .
C16D C 0.607(2) 0.7375(6) 0.2750(6) 0.051(3) Uani 0.508(10) 1 d . U P A 2
H16A H 0.436212 0.736073 0.257092 0.076 Uiso 0.508(10) 1 calc GR . P A 2
H16B H 0.618515 0.767904 0.304562 0.076 Uiso 0.508(10) 1 calc GR . P A 2
H16C H 0.650863 0.698948 0.291877 0.076 Uiso 0.508(10) 1 calc GR . P A 2
C16E C 0.633(3) 0.8928(6) 0.0974(6) 0.062(3) Uani 0.492(10) 1 d . U P A 1
H16D H 0.456533 0.891874 0.103537 0.094 Uiso 0.492(10) 1 calc GR . P A 1
H16E H 0.681464 0.854991 0.0815 0.094 Uiso 0.492(10) 1 calc GR . P A 1
H16F H 0.663997 0.924868 0.071127 0.094 Uiso 0.492(10) 1 calc GR . P A 1
C17D C 0.557(3) 0.8602(6) 0.0788(5) 0.067(4) Uani 0.508(10) 1 d . U P A 2
H17A H 0.675636 0.877304 0.054533 0.101 Uiso 0.508(10) 1 calc GR . P A 2
H17B H 0.390799 0.859747 0.058419 0.101 Uiso 0.508(10) 1 calc GR . P A 2
H17C H 0.606921 0.819703 0.089059 0.101 Uiso 0.508(10) 1 calc GR . P A 2
C19E C 0.591(3) 0.7669(6) 0.2954(5) 0.057(3) Uani 0.492(10) 1 d . U P A 1
H19A H 0.716616 0.79834 0.298481 0.086 Uiso 0.492(10) 1 calc GR . P A 1
H19B H 0.632734 0.737065 0.324636 0.086 Uiso 0.492(10) 1 calc GR . P A 1
H19C H 0.42769 0.783817 0.300446 0.086 Uiso 0.492(10) 1 calc GR . P A 1

loop_
_atom_site_aniso_label
_atom_site_aniso_U_11
_atom_site_aniso_U_22
_atom_site_aniso_U_33
_atom_site_aniso_U_23
_atom_site_aniso_U_13
_atom_site_aniso_U_12
O1A 0.0431(18) 0.0369(15) 0.0539(18) -0.0082(14) 0.0077(14) 0.0035(14)
O2A 0.0527(19) 0.0332(14) 0.0331(14) 0.0003(11) 0.0139(13) 0.0063(13)
N1A 0.040(2) 0.0282(16) 0.0361(17) -0.0058(13) 0.0076(15) 0.0029(14)
C1A 0.044(3) 0.0251(17) 0.0316(19) -0.0004(15) 0.0081(17) 0.0023(17)
C2A 0.042(2) 0.0272(18) 0.0327(19) -0.0033(16) 0.0055(17) 0.0043(17)
C3A 0.045(2) 0.0267(18) 0.0294(18) -0.0049(15) 0.0033(17) -0.0041(16)
C4A 0.037(2) 0.037(2) 0.043(2) -0.0021(18) 0.0063(18) 0.0011(18)
C5A 0.048(3) 0.049(2) 0.041(2) 0.002(2) 0.010(2) -0.010(2)
C6A 0.055(3) 0.039(2) 0.042(2) 0.0048(18) 0.005(2) -0.010(2)
C7A 0.049(3) 0.034(2) 0.046(2) 0.0057(18) 0.003(2) 0.0050(19)
C8A 0.044(3) 0.0325(19) 0.037(2) -0.0037(16) 0.0045(19) -0.0016(17)
C9A 0.039(2) 0.0301(18) 0.036(2) -0.0095(16) 0.0079(17) 0.0045(17)
C10A 0.039(2) 0.0289(18) 0.034(2) -0.0083(15) 0.0050(17) -0.0048(16)
C11A 0.037(2) 0.034(2) 0.046(2) -0.0087(18) 0.0126(19) 0.0011(17)
C12A 0.048(3) 0.042(2) 0.039(2) -0.0077(18) 0.014(2) -0.0072(19)
C13A 0.048(3) 0.036(2) 0.040(2) -0.0027(18) 0.0049(19) -0.0062(19)
C14A 0.039(2) 0.035(2) 0.045(2) -0.0082(18) 0.0036(19) 0.0013(18)
C15A 0.041(2) 0.0341(19) 0.037(2) -0.0093(17) 0.0089(18) -0.0032(17)
C16A 0.052(3) 0.046(2) 0.042(2) -0.0145(19) 0.000(2) 0.006(2)
C17A 0.074(4) 0.045(2) 0.029(2) 0.0044(18) 0.014(2) 0.007(2)
O1B 0.0419(18) 0.0434(16) 0.0416(16) -0.0071(13) 0.0096(14) 0.0052(14)
O2B 0.062(2) 0.0401(16) 0.0462(17) -0.0015(14) 0.0210(16) -0.0037(16)
N1B 0.050(2) 0.0306(17) 0.0430(19) -0.0017(15) 0.0140(17) 0.0023(15)
C1B 0.053(3) 0.036(2) 0.0281(19) 0.0062(16) 0.0070(19) -0.003(2)
C2B 0.047(2) 0.0314(19) 0.0292(18) 0.0029(15) 0.0074(17) -0.0010(18)
C3B 0.043(2) 0.0266(17) 0.0263(17) -0.0009(15) 0.0089(16) 0.0022(16)
C4B 0.044(2) 0.0281(18) 0.041(2) 0.0005(16) 0.0034(19) 0.0007(17)
C5B 0.053(3) 0.038(2) 0.037(2) 0.0046(18) 0.002(2) 0.008(2)
C6B 0.056(3) 0.038(2) 0.039(2) 0.0118(18) 0.013(2) 0.009(2)
C7B 0.047(3) 0.040(2) 0.055(3) 0.012(2) 0.014(2) -0.005(2)
C8B 0.049(3) 0.037(2) 0.039(2) 0.0046(17) 0.004(2) -0.0020(19)
C9B 0.048(3) 0.0303(18) 0.0334(19) -0.0045(16) 0.0132(18) 0.0020(18)
C10B 0.041(2) 0.0271(17) 0.0327(19) -0.0057(15) 0.0071(17) -0.0042(16)
C11B 0.043(3) 0.0310(19) 0.039(2) -0.0059(16) 0.0107(19) -0.0008(17)
C12B 0.050(3) 0.041(2) 0.041(2) -0.0025(18) 0.013(2) -0.010(2)
C13B 0.053(3) 0.034(2) 0.044(2) 0.0035(18) 0.007(2) -0.0078(19)
C14B 0.049(3) 0.0312(19) 0.048(2) 0.0022(18) 0.006(2) 0.0018(19)
C15B 0.044(3) 0.0309(18) 0.036(2) -0.0064(16) 0.0087(18) -0.0046(17)
C16B 0.050(3) 0.050(3) 0.046(2) 0.002(2) 0.011(2) 0.012(2)
C17B 0.081(4) 0.046(3) 0.037(2) 0.000(2) 0.018(2) -0.001(3)
O1C 0.0407(18) 0.0360(14) 0.0524(18) -0.0008(13) 0.0136(14) 0.0037(13)
O2C 0.0449(18) 0.0510(17) 0.0306(14) 0.0046(13) 0.0027(13) 0.0030(15)
N1C 0.040(2) 0.0291(16) 0.0374(18) 0.0010(13) 0.0090(16) 0.0006(14)
C1C 0.047(3) 0.0296(18) 0.0270(18) -0.0064(15) 0.0105(17) -0.0014(18)
C2C 0.036(2) 0.0332(19) 0.0309(19) 0.0081(15) 0.0079(16) 0.0000(17)
C3C 0.042(2) 0.0261(17) 0.0290(18) 0.0059(15) 0.0092(17) 0.0071(16)
C4C 0.046(3) 0.035(2) 0.040(2) 0.0054(18) 0.0110(19) 0.0043(19)
C5C 0.046(3) 0.037(2) 0.057(3) -0.002(2) 0.003(2) -0.0018(19)
C6C 0.060(3) 0.039(2) 0.040(2) -0.0075(19) 0.000(2) 0.006(2)
C7C 0.054(3) 0.042(2) 0.034(2) 0.0008(18) 0.010(2) 0.007(2)
C8C 0.042(2) 0.0353(19) 0.035(2) 0.0032(16) 0.0122(18) 0.0015(17)
C9C 0.045(3) 0.0267(18) 0.035(2) 0.0038(16) 0.0076(18) 0.0024(17)
C10C 0.040(2) 0.0297(18) 0.034(2) 0.0018(15) 0.0113(18) 0.0005(16)
C11C 0.054(3) 0.039(2) 0.046(2) -0.0012(19) 0.006(2) 0.007(2)
C12C 0.067(4) 0.035(2) 0.064(3) -0.010(2) 0.011(3) 0.009(2)
C13C 0.063(4) 0.043(2) 0.057(3) -0.013(2) 0.006(3) -0.009(2)
C14C 0.050(3) 0.054(3) 0.051(3) -0.010(2) 0.006(2) -0.005(2)
C15C 0.038(2) 0.040(2) 0.048(2) -0.0048(19) 0.009(2) 0.0038(18)
C16C 0.063(3) 0.039(2) 0.035(2) 0.0028(18) 0.016(2) 0.000(2)
C17C 0.077(4) 0.071(3) 0.039(3) -0.011(2) 0.004(3) 0.000(3)
O1D 0.051(5) 0.058(6) 0.078(6) -0.009(5) 0.021(4) -0.001(4)
O1E 0.046(5) 0.056(5) 0.055(4) -0.001(4) 0.005(3) 0.002(4)
O2D 0.080(5) 0.044(4) 0.039(4) -0.004(3) -0.002(4) 0.002(3)
O2E 0.050(4) 0.048(4) 0.036(4) -0.002(3) 0.008(3) 0.006(3)
N1D 0.047(5) 0.035(4) 0.044(5) -0.002(4) 0.007(4) 0.004(4)
N1E 0.041(6) 0.047(5) 0.042(5) -0.003(4) 0.011(5) -0.005(5)
C0AA 0.048(6) 0.041(5) 0.029(4) -0.005(3) 0.007(4) 0.006(4)
C1D 0.052(7) 0.035(5) 0.041(5) -0.015(4) 0.011(4) -0.004(4)
C2D 0.050(6) 0.037(6) 0.033(5) 0.007(5) 0.010(4) 0.000(5)
C2E 0.048(7) 0.045(9) 0.031(6) 0.016(7) 0.002(5) -0.001(7)
C3D 0.053(3) 0.058(3) 0.039(2) 0.017(2) 0.015(2) -0.002(2)
C4D 0.051(3) 0.061(3) 0.048(3) 0.016(2) 0.012(2) 0.008(2)
C5D 0.060(3) 0.060(3) 0.044(3) 0.010(2) 0.012(2) 0.001(3)
C6D 0.061(4) 0.058(3) 0.052(3) 0.012(2) 0.020(3) -0.002(3)
C7D 0.050(3) 0.058(3) 0.066(3) 0.016(3) 0.018(3) 0.007(2)
C8D 0.055(3) 0.063(3) 0.054(3) 0.016(2) 0.015(2) -0.001(3)
C9D 0.062(9) 0.038(8) 0.049(7) 0.014(7) -0.010(6) -0.003(7)
C9E 0.055(6) 0.041(7) 0.041(6) 0.002(6) 0.008(5) -0.003(6)
C10D 0.048(3) 0.075(3) 0.036(2) 0.020(2) -0.002(2) -0.014(3)
C11D 0.046(3) 0.061(3) 0.045(2) 0.015(2) -0.003(2) -0.009(2)
C12D 0.052(3) 0.065(3) 0.051(3) 0.010(2) 0.002(2) -0.013(3)
C13D 0.057(3) 0.067(3) 0.060(3) 0.011(3) 0.017(3) -0.008(3)
C14D 0.049(3) 0.089(4) 0.060(3) 0.024(3) 0.011(3) 0.000(3)
C15D 0.049(3) 0.101(5) 0.049(3) 0.026(3) 0.004(3) -0.011(3)
C16D 0.067(7) 0.060(7) 0.024(5) -0.003(5) -0.001(5) 0.015(5)
C16E 0.096(10) 0.048(6) 0.044(7) 0.007(6) 0.007(7) 0.015(6)
C17D 0.113(11) 0.050(6) 0.036(5) -0.006(5) -0.008(6) -0.010(6)
C19E 0.075(8) 0.063(7) 0.036(6) -0.001(5) 0.014(6) -0.005(6)

loop_
_atom_type_symbol
_atom_type_description
_atom_type_scat_dispersion_real
_atom_type_scat_dispersion_imag
_atom_type_scat_source
C C 0.0181 0.0091 'International Tables Vol C Tables 4.2.6.8 and 6.1.1.4'
H H 0 0 'International Tables Vol C Tables 4.2.6.8 and 6.1.1.4'
N N 0.0311 0.018 'International Tables Vol C Tables 4.2.6.8 and 6.1.1.4'
O O 0.0492 0.0322 'International Tables Vol C Tables 4.2.6.8 and 6.1.1.4'

loop_
_exptl_crystal_face_index_h
_exptl_crystal_face_index_k
_exptl_crystal_face_index_l
_exptl_crystal_face_perp_dist
0 -7 -1 0.0494
4 -1 -2 0.2927
0 7 1 0.0551
-4 1 1 0.2903
0 -2 15 0.0561
4 -1 -1 0.2915
0 2 -15 0.0437

loop_
_geom_angle_atom_site_label_1
_geom_angle_atom_site_label_2
_geom_angle_atom_site_label_3
_geom_angle
_geom_angle_site_symmetry_1
_geom_angle_site_symmetry_3
_geom_angle_publ_flag
C2A O2A C17A 112.6(3) . . ?
C1A N1A H1A 119.5 . . ?
C1A N1A C9A 121.1(3) . . ?
C9A N1A H1A 119.5 . . ?
O1A C1A N1A 123.6(4) . . ?
O1A C1A C2A 121.4(4) . . ?
N1A C1A C2A 115.0(4) . . ?
O2A C2A C1A 112.1(3) . . ?
O2A C2A H2A 108.5 . . ?
O2A C2A C3A 108.7(3) . . ?
C1A C2A H2A 108.5 . . ?
C3A C2A C1A 110.6(3) . . ?
C3A C2A H2A 108.5 . . ?
C4A C3A C2A 120.1(4) . . ?
C8A C3A C2A 120.9(4) . . ?
C8A C3A C4A 119.1(4) . . ?
C3A C4A H4A 120.2 . . ?
C5A C4A C3A 119.5(4) . . ?
C5A C4A H4A 120.2 . . ?
C4A C5A H5A 119.5 . . ?
C6A C5A C4A 121.1(4) . . ?
C6A C5A H5A 119.4 . . ?
C5A C6A H6A 120.3 . . ?
C7A C6A C5A 119.4(4) . . ?
C7A C6A H6A 120.3 . . ?
C6A C7A H7A 120 . . ?
C6A C7A C8A 120.1(4) . . ?
C8A C7A H7A 120 . . ?
C3A C8A C7A 120.7(4) . . ?
C3A C8A H8A 119.6 . . ?
C7A C8A H8A 119.6 . . ?
N1A C9A H9A 108.1 . . ?
N1A C9A C10A 111.3(3) . . ?
N1A C9A C16A 109.3(4) . . ?
C10A C9A H9A 108.1 . . ?
C10A C9A C16A 111.9(4) . . ?
C16A C9A H9A 108.1 . . ?
C11A C10A C9A 120.5(4) . . ?
C15A C10A C9A 120.9(4) . . ?
C15A C10A C11A 118.6(4) . . ?
C10A C11A H11A 119.8 . . ?
C12A C11A C10A 120.3(4) . . ?
C12A C11A H11A 119.8 . . ?
C11A C12A H12A 119.6 . . ?
C13A C12A C11A 120.8(4) . . ?
C13A C12A H12A 119.6 . . ?
C12A C13A H13A 120.4 . . ?
C12A C13A C14A 119.3(4) . . ?
C14A C13A H13A 120.4 . . ?
C13A C14A H14A 120.1 . . ?
C13A C14A C15A 119.8(4) . . ?
C15A C14A H14A 120.1 . . ?
C10A C15A C14A 121.2(4) . . ?
C10A C15A H15A 119.4 . . ?
C14A C15A H15A 119.4 . . ?
C9A C16A H16G 109.5 . . ?
C9A C16A H16H 109.5 . . ?
C9A C16A H16I 109.5 . . ?
H16G C16A H16H 109.5 . . ?
H16G C16A H16I 109.5 . . ?
H16H C16A H16I 109.5 . . ?
O2A C17A H17D 109.5 . . ?
O2A C17A H17E 109.5 . . ?
O2A C17A H17F 109.5 . . ?
H17D C17A H17E 109.5 . . ?
H17D C17A H17F 109.5 . . ?
H17E C17A H17F 109.5 . . ?
C2B O2B C17B 111.7(4) . . ?
C1B N1B H1B 119.7 . . ?
C1B N1B C9B 120.6(4) . . ?
C9B N1B H1B 119.7 . . ?
O1B C1B N1B 124.8(4) . . ?
O1B C1B C2B 120.9(4) . . ?
N1B C1B C2B 114.3(4) . . ?
O2B C2B C1B 108.9(3) . . ?
O2B C2B H2B 108.5 . . ?
O2B C2B C3B 112.9(4) . . ?
C1B C2B H2B 108.5 . . ?
C3B C2B C1B 109.5(3) . . ?
C3B C2B H2B 108.5 . . ?
C4B C3B C2B 119.3(4) . . ?
C8B C3B C2B 121.7(4) . . ?
C8B C3B C4B 118.9(4) . . ?
C3B C4B H4B 119.9 . . ?
C5B C4B C3B 120.2(4) . . ?
C5B C4B H4B 119.9 . . ?
C4B C5B H5B 119.6 . . ?
C6B C5B C4B 120.7(4) . . ?
C6B C5B H5B 119.6 . . ?
C5B C6B H6B 120.3 . . ?
C5B C6B C7B 119.3(4) . . ?
C7B C6B H6B 120.3 . . ?
C6B C7B H7B 119.8 . . ?
C6B C7B C8B 120.4(4) . . ?
C8B C7B H7B 119.8 . . ?
C3B C8B C7B 120.4(5) . . ?
C3B C8B H8B 119.8 . . ?
C7B C8B H8B 119.8 . . ?
N1B C9B H9B 108.3 . . ?
N1B C9B C10B 110.3(3) . . ?
N1B C9B C16B 108.7(4) . . ?
C10B C9B H9B 108.3 . . ?
C10B C9B C16B 112.8(4) . . ?
C16B C9B H9B 108.3 . . ?
C11B C10B C9B 119.9(4) . . ?
C15B C10B C9B 120.7(4) . . ?
C15B C10B C11B 119.5(4) . . ?
C10B C11B H11B 120.2 . . ?
C12B C11B C10B 119.6(4) . . ?
C12B C11B H11B 120.2 . . ?
C11B C12B H12B 119.6 . . ?
C11B C12B C13B 120.7(4) . . ?
C13B C12B H12B 119.6 . . ?
C12B C13B H13B 120 . . ?
C12B C13B C14B 120.0(4) . . ?
C14B C13B H13B 120 . . ?
C13B C14B H14B 120.3 . . ?
C13B C14B C15B 119.3(4) . . ?
C15B C14B H14B 120.3 . . ?
C10B C15B C14B 120.8(4) . . ?
C10B C15B H15B 119.6 . . ?
C14B C15B H15B 119.6 . . ?
C9B C16B H16J 109.5 . . ?
C9B C16B H16K 109.5 . . ?
C9B C16B H16L 109.5 . . ?
H16J C16B H16K 109.5 . . ?
H16J C16B H16L 109.5 . . ?
H16K C16B H16L 109.5 . . ?
O2B C17B H17G 109.5 . . ?
O2B C17B H17H 109.5 . . ?
O2B C17B H17I 109.5 . . ?
H17G C17B H17H 109.5 . . ?
H17G C17B H17I 109.5 . . ?
H17H C17B H17I 109.5 . . ?
C17C O2C C2C 114.0(4) . . ?
C1C N1C H1C 119 . . ?
C1C N1C C9C 121.9(4) . . ?
C9C N1C H1C 119 . . ?
O1C C1C N1C 124.7(4) . . ?
O1C C1C C2C 120.3(4) . . ?
N1C C1C C2C 115.0(4) . . ?
O2C C2C C1C 113.3(3) . . ?
O2C C2C H2C 108.9 . . ?
O2C C2C C3C 107.3(3) . . ?
C1C C2C H2C 108.9 . . ?
C3C C2C C1C 109.5(3) . . ?
C3C C2C H2C 108.9 . . ?
C4C C3C C2C 122.0(3) . . ?
C4C C3C C8C 118.9(4) . . ?
C8C C3C C2C 119.1(4) . . ?
C3C C4C H4C 119.8 . . ?
C3C C4C C5C 120.3(4) . . ?
C5C C4C H4C 119.8 . . ?
C4C C5C H5C 119.8 . . ?
C6C C5C C4C 120.5(5) . . ?
C6C C5C H5C 119.8 . . ?
C5C C6C H6C 120 . . ?
C7C C6C C5C 119.9(4) . . ?
C7C C6C H6C 120 . . ?
C6C C7C H7C 120.2 . . ?
C6C C7C C8C 119.6(4) . . ?
C8C C7C H7C 120.2 . . ?
C3C C8C H8C 119.6 . . ?
C7C C8C C3C 120.7(4) . . ?
C7C C8C H8C 119.6 . . ?
N1C C9C H9C 107.7 . . ?
N1C C9C C10C 111.8(3) . . ?
N1C C9C C16C 109.8(3) . . ?
C10C C9C H9C 107.7 . . ?
C10C C9C C16C 111.8(4) . . ?
C16C C9C H9C 107.7 . . ?
C11C C10C C9C 120.0(4) . . ?
C11C C10C C15C 118.3(4) . . ?
C15C C10C C9C 121.7(4) . . ?
C10C C11C H11C 119.6 . . ?
C10C C11C C12C 120.8(5) . . ?
C12C C11C H11C 119.6 . . ?
C11C C12C H12C 119.8 . . ?
C13C C12C C11C 120.3(5) . . ?
C13C C12C H12C 119.8 . . ?
C12C C13C H13C 120.3 . . ?
C14C C13C C12C 119.3(5) . . ?
C14C C13C H13C 120.3 . . ?
C13C C14C H14C 119.5 . . ?
C13C C14C C15C 120.9(5) . . ?
C15C C14C H14C 119.5 . . ?
C10C C15C H15C 119.8 . . ?
C14C C15C C10C 120.3(4) . . ?
C14C C15C H15C 119.8 . . ?
C9C C16C H16M 109.5 . . ?
C9C C16C H16N 109.5 . . ?
C9C C16C H16O 109.5 . . ?
H16M C16C H16N 109.5 . . ?
H16M C16C H16O 109.5 . . ?
H16N C16C H16O 109.5 . . ?
O2C C17C H17J 109.5 . . ?
O2C C17C H17K 109.5 . . ?
O2C C17C H17L 109.5 . . ?
H17J C17C H17K 109.5 . . ?
H17J C17C H17L 109.5 . . ?
H17K C17C H17L 109.5 . . ?
C2D O2D C17D 102.0(12) . . ?
C2E O2E C19E 110.9(13) . . ?
C1D N1D H1D 118.6 . . ?
C1D N1D C9D 122.7(14) . . ?
C9D N1D H1D 118.6 . . ?
C0AA N1E C9E 122.6(13) . . ?
C0AA N1E H1E 131(9) . . ?
C9E N1E H1E 106(9) . . ?
O1E C0AA N1E 126.2(10) . . ?
O1E C0AA C2E 120.5(12) . . ?
N1E C0AA C2E 113.3(12) . . ?
O1D C1D N1D 122.9(10) . . ?
O1D C1D C2D 123.2(15) . . ?
C2D C1D N1D 113.4(15) . . ?
O2D C2D H2D 107.5 . . ?
O2D C2D C3D 93.8(12) . . ?
C1D C2D O2D 131.1(17) . . ?
C1D C2D H2D 107.5 . . ?
C1D C2D C3D 107.0(14) . . ?
C3D C2D H2D 107.5 . . ?
O2E C2E C0AA 113.3(13) . . ?
O2E C2E H2E 111.4 . . ?
C0AA C2E H2E 111.4 . . ?
C10D C2E O2E 106.0(16) . . ?
C10D C2E C0AA 103.0(14) . . ?
C10D C2E H2E 111.4 . . ?
C4D C3D C2D 118.0(9) . . ?
C8D C3D C2D 123.8(9) . . ?
C8D C3D C4D 118.2(5) . . ?
C9E C3D C4D 119.6(12) . . ?
C9E C3D C8D 121.8(12) . . ?
C3D C4D H4D 119.8 . . ?
C5D C4D C3D 120.4(5) . . ?
C5D C4D H4D 119.8 . . ?
C4D C5D H5D 119.7 . . ?
C6D C5D C4D 120.7(6) . . ?
C6D C5D H5D 119.7 . . ?
C5D C6D H6D 120.3 . . ?
C5D C6D C7D 119.4(5) . . ?
C7D C6D H6D 120.3 . . ?
C6D C7D H7D 119.9 . . ?
C6D C7D C8D 120.2(5) . . ?
C8D C7D H7D 119.9 . . ?
C3D C8D C7D 121.2(6) . . ?
C3D C8D H8D 119.4 . . ?
C7D C8D H8D 119.4 . . ?
N1D C9D H9D 107 . . ?
N1D C9D C10D 116.7(18) . . ?
N1D C9D C16D 108.7(16) . . ?
C10D C9D H9D 107 . . ?
C16D C9D H9D 107 . . ?
C16D C9D C10D 110.0(14) . . ?
N1E C9E H9E 106.4 . . ?
C3D C9E N1E 112.6(16) . . ?
C3D C9E H9E 106.4 . . ?
C3D C9E C16E 130.7(18) . . ?
C16E C9E N1E 91.9(11) . . ?
C16E C9E H9E 106.4 . . ?
C2E C10D C11D 125.2(11) . . ?
C2E C10D C15D 115.5(11) . . ?
C11D C10D C9D 115.9(10) . . ?
C15D C10D C9D 124.9(10) . . ?
C15D C10D C11D 119.2(6) . . ?
C10D C11D H11D 119.8 . . ?
C12D C11D C10D 120.5(5) . . ?
C12D C11D H11D 119.8 . . ?
C11D C12D H12D 120 . . ?
C11D C12D C13D 120.1(6) . . ?
C13D C12D H12D 120 . . ?
C12D C13D H13D 120.1 . . ?
C14D C13D C12D 119.8(6) . . ?
C14D C13D H13D 120.1 . . ?
C13D C14D H14D 120.2 . . ?
C13D C14D C15D 119.7(6) . . ?
C15D C14D H14D 120.2 . . ?
C10D C15D C14D 120.7(6) . . ?
C10D C15D H15D 119.6 . . ?
C14D C15D H15D 119.6 . . ?
C9D C16D H16A 109.5 . . ?
C9D C16D H16B 109.5 . . ?
C9D C16D H16C 109.5 . . ?
H16A C16D H16B 109.5 . . ?
H16A C16D H16C 109.5 . . ?
H16B C16D H16C 109.5 . . ?
C9E C16E H16D 109.5 . . ?
C9E C16E H16E 109.5 . . ?
C9E C16E H16F 109.5 . . ?
H16D C16E H16E 109.5 . . ?
H16D C16E H16F 109.5 . . ?
H16E C16E H16F 109.5 . . ?
O2D C17D H17A 109.5 . . ?
O2D C17D H17B 109.5 . . ?
O2D C17D H17C 109.5 . . ?
H17A C17D H17B 109.5 . . ?
H17A C17D H17C 109.5 . . ?
H17B C17D H17C 109.5 . . ?
O2E C19E H19A 109.5 . . ?
O2E C19E H19B 109.5 . . ?
O2E C19E H19C 109.5 . . ?
H19A C19E H19B 109.5 . . ?
H19A C19E H19C 109.5 . . ?
H19B C19E H19C 109.5 . . ?

loop_
_geom_bond_atom_site_label_1
_geom_bond_atom_site_label_2
_geom_bond_distance
_geom_bond_site_symmetry_2
_geom_bond_publ_flag
O1A C1A 1.227(5) . ?
O2A C2A 1.408(5) . ?
O2A C17A 1.437(5) . ?
N1A H1A 0.88 . ?
N1A C1A 1.355(6) . ?
N1A C9A 1.468(5) . ?
C1A C2A 1.537(5) . ?
C2A H2A 1 . ?
C2A C3A 1.516(5) . ?
C3A C4A 1.398(6) . ?
C3A C8A 1.384(6) . ?
C4A H4A 0.95 . ?
C4A C5A 1.389(6) . ?
C5A H5A 0.95 . ?
C5A C6A 1.381(7) . ?
C6A H6A 0.95 . ?
C6A C7A 1.380(7) . ?
C7A H7A 0.95 . ?
C7A C8A 1.392(6) . ?
C8A H8A 0.95 . ?
C9A H9A 1 . ?
C9A C10A 1.519(6) . ?
C9A C16A 1.529(7) . ?
C10A C11A 1.394(6) . ?
C10A C15A 1.378(6) . ?
C11A H11A 0.95 . ?
C11A C12A 1.383(6) . ?
C12A H12A 0.95 . ?
C12A C13A 1.378(7) . ?
C13A H13A 0.95 . ?
C13A C14A 1.387(6) . ?
C14A H14A 0.95 . ?
C14A C15A 1.390(6) . ?
C15A H15A 0.95 . ?
C16A H16G 0.98 . ?
C16A H16H 0.98 . ?
C16A H16I 0.98 . ?
C17A H17D 0.98 . ?
C17A H17E 0.98 . ?
C17A H17F 0.98 . ?
O1B C1B 1.231(6) . ?
O2B C2B 1.395(5) . ?
O2B C17B 1.399(6) . ?
N1B H1B 0.88 . ?
N1B C1B 1.330(6) . ?
N1B C9B 1.468(5) . ?
C1B C2B 1.557(6) . ?
C2B H2B 1 . ?
C2B C3B 1.514(5) . ?
C3B C4B 1.401(6) . ?
C3B C8B 1.379(6) . ?
C4B H4B 0.95 . ?
C4B C5B 1.383(6) . ?
C5B H5B 0.95 . ?
C5B C6B 1.380(7) . ?
C6B H6B 0.95 . ?
C6B C7B 1.382(7) . ?
C7B H7B 0.95 . ?
C7B C8B 1.396(6) . ?
C8B H8B 0.95 . ?
C9B H9B 1 . ?
C9B C10B 1.518(5) . ?
C9B C16B 1.554(7) . ?
C10B C11B 1.400(6) . ?
C10B C15B 1.378(6) . ?
C11B H11B 0.95 . ?
C11B C12B 1.382(6) . ?
C12B H12B 0.95 . ?
C12B C13B 1.382(7) . ?
C13B H13B 0.95 . ?
C13B C14B 1.387(6) . ?
C14B H14B 0.95 . ?
C14B C15B 1.394(6) . ?
C15B H15B 0.95 . ?
C16B H16J 0.98 . ?
C16B H16K 0.98 . ?
C16B H16L 0.98 . ?
C17B H17G 0.98 . ?
C17B H17H 0.98 . ?
C17B H17I 0.98 . ?
O1C C1C 1.222(5) . ?
O2C C2C 1.426(5) . ?
O2C C17C 1.385(6) . ?
N1C H1C 0.88 . ?
N1C C1C 1.343(5) . ?
N1C C9C 1.468(5) . ?
C1C C2C 1.542(5) . ?
C2C H2C 1 . ?
C2C C3C 1.509(6) . ?
C3C C4C 1.375(6) . ?
C3C C8C 1.397(5) . ?
C4C H4C 0.95 . ?
C4C C5C 1.387(7) . ?
C5C H5C 0.95 . ?
C5C C6C 1.382(7) . ?
C6C H6C 0.95 . ?
C6C C7C 1.375(7) . ?
C7C H7C 0.95 . ?
C7C C8C 1.389(6) . ?
C8C H8C 0.95 . ?
C9C H9C 1 . ?
C9C C10C 1.517(6) . ?
C9C C16C 1.522(5) . ?
C10C C11C 1.384(6) . ?
C10C C15C 1.401(7) . ?
C11C H11C 0.95 . ?
C11C C12C 1.386(7) . ?
C12C H12C 0.95 . ?
C12C C13C 1.386(8) . ?
C13C H13C 0.95 . ?
C13C C14C 1.370(8) . ?
C14C H14C 0.95 . ?
C14C C15C 1.383(7) . ?
C15C H15C 0.95 . ?
C16C H16M 0.98 . ?
C16C H16N 0.98 . ?
C16C H16O 0.98 . ?
C17C H17J 0.98 . ?
C17C H17K 0.98 . ?
C17C H17L 0.98 . ?
O1D C1D 1.243(16) . ?
O1E C0AA 1.225(13) . ?
O2D C2D 1.39(2) . ?
O2D C17D 1.441(13) . ?
O2E C2E 1.38(3) . ?
O2E C19E 1.393(14) . ?
N1D H1D 0.88 . ?
N1D C1D 1.327(15) . ?
N1D C9D 1.42(2) . ?
N1E C0AA 1.327(15) . ?
N1E C9E 1.78(2) . ?
N1E H1E 0.880(15) . ?
C0AA C2E 1.58(2) . ?
C1D C2D 1.29(2) . ?
C2D H2D 1 . ?
C2D C3D 1.66(2) . ?
C2E H2E 1 . ?
C2E C10D 1.34(2) . ?
C3D C4D 1.398(8) . ?
C3D C8D 1.385(8) . ?
C3D C9E 1.36(2) . ?
C4D H4D 0.95 . ?
C4D C5D 1.392(8) . ?
C5D H5D 0.95 . ?
C5D C6D 1.376(8) . ?
C6D H6D 0.95 . ?
C6D C7D 1.383(9) . ?
C7D H7D 0.95 . ?
C7D C8D 1.387(8) . ?
C8D H8D 0.95 . ?
C9D H9D 1 . ?
C9D C10D 1.69(2) . ?
C9D C16D 1.61(3) . ?
C9E H9E 1 . ?
C9E C16E 1.62(3) . ?
C10D C11D 1.393(7) . ?
C10D C15D 1.383(9) . ?
C11D H11D 0.95 . ?
C11D C12D 1.386(8) . ?
C12D H12D 0.95 . ?
C12D C13D 1.390(9) . ?
C13D H13D 0.95 . ?
C13D C14D 1.389(9) . ?
C14D H14D 0.95 . ?
C14D C15D 1.394(10) . ?
C15D H15D 0.95 . ?
C16D H16A 0.98 . ?
C16D H16B 0.98 . ?
C16D H16C 0.98 . ?
C16E H16D 0.98 . ?
C16E H16E 0.98 . ?
C16E H16F 0.98 . ?
C17D H17A 0.98 . ?
C17D H17B 0.98 . ?
C17D H17C 0.98 . ?
C19E H19A 0.98 . ?
C19E H19B 0.98 . ?
C19E H19C 0.98 . ?

loop_
_geom_torsion_atom_site_label_1
_geom_torsion_atom_site_label_2
_geom_torsion_atom_site_label_3
_geom_torsion_atom_site_label_4
_geom_torsion
_geom_torsion_site_symmetry_1
_geom_torsion_site_symmetry_2
_geom_torsion_site_symmetry_3
_geom_torsion_site_symmetry_4
_geom_torsion_publ_flag
O1A C1A C2A O2A 151.4(4) . . . . ?
O1A C1A C2A C3A -87.2(5) . . . . ?
O2A C2A C3A C4A 171.0(4) . . . . ?
O2A C2A C3A C8A -9.2(5) . . . . ?
N1A C1A C2A O2A -29.4(5) . . . . ?
N1A C1A C2A C3A 92.0(4) . . . . ?
N1A C9A C10A C11A -55.4(5) . . . . ?
N1A C9A C10A C15A 125.3(4) . . . . ?
C1A N1A C9A C10A -81.7(5) . . . . ?
C1A N1A C9A C16A 154.2(4) . . . . ?
C1A C2A C3A C4A 47.6(5) . . . . ?
C1A C2A C3A C8A -132.7(4) . . . . ?
C2A C3A C4A C5A -178.1(4) . . . . ?
C2A C3A C8A C7A 177.8(4) . . . . ?
C3A C4A C5A C6A -1.2(7) . . . . ?
C4A C3A C8A C7A -2.4(6) . . . . ?
C4A C5A C6A C7A 0.6(7) . . . . ?
C5A C6A C7A C8A -0.8(7) . . . . ?
C6A C7A C8A C3A 1.8(7) . . . . ?
C8A C3A C4A C5A 2.2(6) . . . . ?
C9A N1A C1A O1A -4.7(6) . . . . ?
C9A N1A C1A C2A 176.2(3) . . . . ?
C9A C10A C11A C12A -178.7(4) . . . . ?
C9A C10A C15A C14A 178.8(4) . . . . ?
C10A C11A C12A C13A -0.2(7) . . . . ?
C11A C10A C15A C14A -0.4(6) . . . . ?
C11A C12A C13A C14A -0.3(7) . . . . ?
C12A C13A C14A C15A 0.4(6) . . . . ?
C13A C14A C15A C10A -0.1(6) . . . . ?
C15A C10A C11A C12A 0.6(6) . . . . ?
C16A C9A C10A C11A 67.2(5) . . . . ?
C16A C9A C10A C15A -112.0(4) . . . . ?
C17A O2A C2A C1A -74.0(4) . . . . ?
C17A O2A C2A C3A 163.5(3) . . . . ?
O1B C1B C2B O2B 152.5(4) . . . . ?
O1B C1B C2B C3B -83.5(5) . . . . ?
O2B C2B C3B C4B 49.8(5) . . . . ?
O2B C2B C3B C8B -133.0(4) . . . . ?
N1B C1B C2B O2B -29.7(5) . . . . ?
N1B C1B C2B C3B 94.2(4) . . . . ?
N1B C9B C10B C11B -54.5(5) . . . . ?
N1B C9B C10B C15B 124.8(4) . . . . ?
C1B N1B C9B C10B -88.9(5) . . . . ?
C1B N1B C9B C16B 146.9(4) . . . . ?
C1B C2B C3B C4B -71.8(5) . . . . ?
C1B C2B C3B C8B 105.4(5) . . . . ?
C2B C3B C4B C5B 177.2(4) . . . . ?
C2B C3B C8B C7B -177.6(4) . . . . ?
C3B C4B C5B C6B 0.5(6) . . . . ?
C4B C3B C8B C7B -0.4(6) . . . . ?
C4B C5B C6B C7B -0.5(7) . . . . ?
C5B C6B C7B C8B 0.0(7) . . . . ?
C6B C7B C8B C3B 0.5(7) . . . . ?
C8B C3B C4B C5B 0.0(6) . . . . ?
C9B N1B C1B O1B -5.0(6) . . . . ?
C9B N1B C1B C2B 177.3(3) . . . . ?
C9B C10B C11B C12B 177.9(4) . . . . ?
C9B C10B C15B C14B -178.2(4) . . . . ?
C10B C11B C12B C13B 0.6(7) . . . . ?
C11B C10B C15B C14B 1.0(6) . . . . ?
C11B C12B C13B C14B 0.5(7) . . . . ?
C12B C13B C14B C15B -0.8(7) . . . . ?
C13B C14B C15B C10B 0.0(7) . . . . ?
C15B C10B C11B C12B -1.3(6) . . . . ?
C16B C9B C10B C11B 67.3(5) . . . . ?
C16B C9B C10B C15B -113.4(4) . . . . ?
C17B O2B C2B C1B -161.6(4) . . . . ?
C17B O2B C2B C3B 76.6(5) . . . . ?
O1C C1C C2C O2C 161.3(4) . . . . ?
O1C C1C C2C C3C -79.0(5) . . . . ?
O2C C2C C3C C4C -132.5(4) . . . . ?
O2C C2C C3C C8C 47.6(4) . . . . ?
N1C C1C C2C O2C -20.7(5) . . . . ?
N1C C1C C2C C3C 98.9(4) . . . . ?
N1C C9C C10C C11C 130.4(4) . . . . ?
N1C C9C C10C C15C -51.2(5) . . . . ?
C1C N1C C9C C10C -104.0(4) . . . . ?
C1C N1C C9C C16C 131.2(4) . . . . ?
C1C C2C C3C C4C 104.2(4) . . . . ?
C1C C2C C3C C8C -75.7(5) . . . . ?
C2C C3C C4C C5C 178.7(4) . . . . ?
C2C C3C C8C C7C -179.5(4) . . . . ?
C3C C4C C5C C6C 1.2(7) . . . . ?
C4C C3C C8C C7C 0.5(6) . . . . ?
C4C C5C C6C C7C 0.0(7) . . . . ?
C5C C6C C7C C8C -0.9(7) . . . . ?
C6C C7C C8C C3C 0.6(7) . . . . ?
C8C C3C C4C C5C -1.4(6) . . . . ?
C9C N1C C1C O1C 2.2(6) . . . . ?
C9C N1C C1C C2C -175.6(3) . . . . ?
C9C C10C C11C C12C 179.6(4) . . . . ?
C9C C10C C15C C14C 179.6(4) . . . . ?
C10C C11C C12C C13C -0.2(8) . . . . ?
C11C C10C C15C C14C -1.9(6) . . . . ?
C11C C12C C13C C14C 0.0(8) . . . . ?
C12C C13C C14C C15C -0.8(8) . . . . ?
C13C C14C C15C C10C 1.8(7) . . . . ?
C15C C10C C11C C12C 1.1(6) . . . . ?
C16C C9C C10C C11C -106.0(5) . . . . ?
C16C C9C C10C C15C 72.4(5) . . . . ?
C17C O2C C2C C1C -79.6(5) . . . . ?
C17C O2C C2C C3C 159.4(4) . . . . ?
O1D C1D C2D O2D 154.2(18) . . . . ?
O1D C1D C2D C3D -94.8(16) . . . . ?
O1E C0AA C2E O2E 164.1(12) . . . . ?
O1E C0AA C2E C10D -81.8(17) . . . . ?
O2D C2D C3D C4D 172.4(7) . . . . ?
O2D C2D C3D C8D -5.5(15) . . . . ?
O2E C2E C10D C11D 35.0(18) . . . . ?
O2E C2E C10D C15D -141.9(10) . . . . ?
N1D C1D C2D O2D -18(3) . . . . ?
N1D C1D C2D C3D 93.3(14) . . . . ?
N1D C9D C10D C11D -48(2) . . . . ?
N1D C9D C10D C15D 129.2(15) . . . . ?
N1E C0AA C2E O2E -17.1(19) . . . . ?
N1E C0AA C2E C10D 97.0(14) . . . . ?
C0AA N1E C9E C3D -100.1(18) . . . . ?
C0AA N1E C9E C16E 123.8(13) . . . . ?
C0AA C2E C10D C11D -84.3(15) . . . . ?
C0AA C2E C10D C15D 98.8(12) . . . . ?
C1D N1D C9D C10D -84(2) . . . . ?
C1D N1D C9D C16D 151.5(13) . . . . ?
C1D C2D C3D C4D 37.2(18) . . . . ?
C1D C2D C3D C8D -140.7(12) . . . . ?
C2D C3D C4D C5D -178.2(9) . . . . ?
C2D C3D C8D C7D 178.1(9) . . . . ?
C2E C10D C11D C12D -176.8(12) . . . . ?
C2E C10D C15D C14D 177.1(11) . . . . ?
C3D C4D C5D C6D -0.2(7) . . . . ?
C4D C3D C8D C7D 0.2(7) . . . . ?
C4D C3D C9E N1E 80.2(18) . . . . ?
C4D C3D C9E C16E -165.9(17) . . . . ?
C4D C5D C6D C7D 0.6(7) . . . . ?
C5D C6D C7D C8D -0.6(7) . . . . ?
C6D C7D C8D C3D 0.2(7) . . . . ?
C8D C3D C4D C5D -0.2(7) . . . . ?
C8D C3D C9E N1E -106.7(14) . . . . ?
C8D C3D C9E C16E 7(3) . . . . ?
C9D N1D C1D O1D -5.5(19) . . . . ?
C9D N1D C1D C2D 166.5(17) . . . . ?
C9D C10D C11D C12D 177.4(10) . . . . ?
C9D C10D C15D C14D -177.2(11) . . . . ?
C9E N1E C0AA O1E -10.7(17) . . . . ?
C9E N1E C0AA C2E 170.6(14) . . . . ?
C9E C3D C4D C5D 173.2(12) . . . . ?
C9E C3D C8D C7D -173.0(12) . . . . ?
C10D C11D C12D C13D 0.0(7) . . . . ?
C11D C10D C15D C14D -0.1(7) . . . . ?
C11D C12D C13D C14D 0.1(8) . . . . ?
C12D C13D C14D C15D -0.1(8) . . . . ?
C13D C14D C15D C10D 0.1(8) . . . . ?
C15D C10D C11D C12D 0.0(7) . . . . ?
C16D C9D C10D C11D 76.3(14) . . . . ?
C16D C9D C10D C15D -106.5(15) . . . . ?
C17D O2D C2D C1D -80(2) . . . . ?
C17D O2D C2D C3D 163.9(9) . . . . ?
C19E O2E C2E C0AA -83.9(17) . . . . ?
C19E O2E C2E C10D 163.9(11) . . . . ?
